data_7716836
loop_
_publ_author_name
'Ito, Shunichiro'
'Tanaka, Kazuo'
'Chujo, Yoshiki'

_publ_section_title
;
 Effects of a central element on the photoluminescence properties of
 &#x3b2;-diketiminate complexes composed of group 13 elements.
;
_journal_issue 35
_journal_name_full 'Dalton transactions (Cambridge, England : 2003)'
_journal_page_first 14858
_journal_page_last 14865
_journal_paper_doi 10.1039/d4dt01689k
_journal_volume 53
_journal_year 2024
_chemical_formula_sum 'C39 H45 Cl2 Ga N2'
_chemical_formula_weight 682.39
_chemical_properties_physical Air-sensitive,Moisture-sensitive
_space_group_crystal_system monoclinic
_space_group_IT_number 14
_space_group_name_Hall '-P 2yn'
_space_group_name_H-M_alt 'P 1 21/n 1'
_atom_sites_solution_hydrogens geom
_atom_sites_solution_primary dual
_audit_creation_method SHELXL-2019/3
_audit_update_record
;
2024-06-10 deposited with the CCDC.	2024-08-14 downloaded from the CCDC.
;
_cell_angle_alpha 90
_cell_angle_beta 99.934(7)
_cell_angle_gamma 90
_cell_formula_units_Z 4
_cell_length_a 11.2754(4)
_cell_length_b 16.0756(5)
_cell_length_c 19.9006(6)
_cell_measurement_reflns_used 25327
_cell_measurement_temperature 93(2)
_cell_measurement_theta_max 27.47
_cell_measurement_theta_min 1.84
_cell_volume 3553.1(2)
_computing_cell_refinement 'RAPID AUTO (Rigaku, 2017)'
_computing_data_collection 'RAPID AUTO (Rigaku, 2017)'
_computing_data_reduction 'RAPID AUTO (Rigaku, 2017)'
_computing_molecular_graphics 'ShelXle (J. Appl. Cryst., 44, (2011) 1281-1284.)'
_computing_publication_material 'ShelXle (J. Appl. Cryst., 44, (2011) 1281-1284.)'
_computing_structure_refinement 'SHELXL-2018/3 (Sheldrick, 2018)'
_computing_structure_solution 'SHELXT 2018/2 (Sheldrick, 2018)'
_diffrn_ambient_temperature 93(2)
_diffrn_measured_fraction_theta_full 0.997
_diffrn_measured_fraction_theta_max 0.994
_diffrn_measurement_device_type 'Rigaku Raxis Rapid'
_diffrn_measurement_method 'oscillation method'
_diffrn_radiation_type MoK\a
_diffrn_radiation_wavelength 0.71075
_diffrn_reflns_av_R_equivalents 0.0513
_diffrn_reflns_av_unetI/netI 0.0460
_diffrn_reflns_Laue_measured_fraction_full 0.997
_diffrn_reflns_Laue_measured_fraction_max 0.994
_diffrn_reflns_limit_h_max 14
_diffrn_reflns_limit_h_min -14
_diffrn_reflns_limit_k_max 20
_diffrn_reflns_limit_k_min -19
_diffrn_reflns_limit_l_max 25
_diffrn_reflns_limit_l_min -25
_diffrn_reflns_number 31821
_diffrn_reflns_point_group_measured_fraction_full 0.997
_diffrn_reflns_point_group_measured_fraction_max 0.994
_diffrn_reflns_theta_full 25.242
_diffrn_reflns_theta_max 27.473
_diffrn_reflns_theta_min 2.078
_diffrn_source 'fine-focus sealed tube'
_exptl_absorpt_coefficient_mu 0.954
_exptl_absorpt_correction_T_max 1.0000
_exptl_absorpt_correction_T_min 0.5416
_exptl_absorpt_correction_type empirical
_exptl_absorpt_process_details 'ABSCOR (Rigaku, 1995)'
_exptl_crystal_colour yellow
_exptl_crystal_density_diffrn 1.276
_exptl_crystal_description block
_exptl_crystal_F_000 1432
_exptl_crystal_preparation Luminescent
_exptl_crystal_recrystallization_method 'Re-crystallisation from solvent: hexane and dichloromethane'
_exptl_crystal_size_max 0.50
_exptl_crystal_size_mid 0.20
_exptl_crystal_size_min 0.10
_refine_diff_density_max 1.868
_refine_diff_density_min -3.835
_refine_diff_density_rms 0.167
_refine_ls_extinction_method none
_refine_ls_goodness_of_fit_ref 1.214
_refine_ls_hydrogen_treatment constr
_refine_ls_matrix_type full
_refine_ls_number_parameters 405
_refine_ls_number_reflns 8094
_refine_ls_number_restraints 0
_refine_ls_restrained_S_all 1.214
_refine_ls_R_factor_all 0.0884
_refine_ls_R_factor_gt 0.0582
_refine_ls_shift/su_max 0.001
_refine_ls_shift/su_mean 0.000
_refine_ls_structure_factor_coef Fsqd
_refine_ls_weighting_details 'w=1/[\s^2^(Fo^2^)+(0.0808P)^2^+13.6274P] where P=(Fo^2^+2Fc^2^)/3'
_refine_ls_weighting_scheme calc
_refine_ls_wR_factor_gt 0.1432
_refine_ls_wR_factor_ref 0.2084
_reflns_Friedel_coverage 0.000
_reflns_number_gt 6213
_reflns_number_total 8094
_reflns_threshold_expression 'I > 2\s(I)'
_cod_data_source_file d4dt01689k2.cif
_cod_data_source_block GaCl_a
_cod_depositor_comments 'Adding full bibliography for 7716834--7716836.cif.'
_cod_original_sg_symbol_H-M 'P 21/n'
_cod_database_code 7716836
_shelx_shelxl_version_number 2019/3
_shelx_space_group_comment
;
The symmetry employed for this shelxl refinement is uniquely defined
by the following loop, which should always be used as a source of
symmetry information in preference to the above space-group names.
They are only intended as comments.
;

loop_
_space_group_symop_operation_xyz
'x, y, z'
'-x+1/2, y+1/2, -z+1/2'
'-x, -y, -z'
'x-1/2, -y-1/2, z-1/2'

loop_
_atom_site_label
_atom_site_type_symbol
_atom_site_fract_x
_atom_site_fract_y
_atom_site_fract_z
_atom_site_U_iso_or_equiv
_atom_site_adp_type
_atom_site_occupancy
_atom_site_site_symmetry_order
_atom_site_calc_flag
_atom_site_refinement_flags_posn
_atom_site_refinement_flags_adp
_atom_site_refinement_flags_occupancy
_atom_site_disorder_assembly
_atom_site_disorder_group
Ga1 Ga 0.69099(5) 0.64001(3) 0.71618(3) 0.01857(16) Uani 1 1 d . . . . .
Cl1 Cl 0.51927(11) 0.70252(7) 0.68361(6) 0.0276(3) Uani 1 1 d . . . . .
Cl2 Cl 0.83046(11) 0.72804(7) 0.75303(6) 0.0273(3) Uani 1 1 d . . . . .
N1 N 0.7298(3) 0.5700(2) 0.64464(18) 0.0174(7) Uani 1 1 d . . . . .
N2 N 0.6628(3) 0.5574(2) 0.78180(18) 0.0172(7) Uani 1 1 d . . . . .
C1 C 0.6812(4) 0.4937(3) 0.6405(2) 0.0188(9) Uani 1 1 d . . . . .
C2 C 0.6139(4) 0.4613(3) 0.6877(2) 0.0188(9) Uani 1 1 d . . . . .
H1 H 0.563034 0.415748 0.671856 0.023 Uiso 1 1 calc R U . . .
C3 C 0.6113(4) 0.4869(3) 0.7550(2) 0.0192(9) Uani 1 1 d . . . . .
C4 C 0.6954(4) 0.4350(3) 0.5838(2) 0.0183(9) Uani 1 1 d . . . . .
C5 C 0.6573(4) 0.4555(3) 0.5162(2) 0.0224(9) Uani 1 1 d . . . . .
H2 H 0.628830 0.510105 0.504444 0.027 Uiso 1 1 calc R U . . .
C6 C 0.6602(4) 0.3966(3) 0.4652(3) 0.0266(10) Uani 1 1 d . . . . .
H3 H 0.633893 0.410959 0.418721 0.032 Uiso 1 1 calc R U . . .
C7 C 0.7018(5) 0.3167(3) 0.4825(3) 0.0276(11) Uani 1 1 d . . . . .
H4 H 0.703109 0.276230 0.447852 0.033 Uiso 1 1 calc R U . . .
C8 C 0.7415(4) 0.2961(3) 0.5504(3) 0.0271(11) Uani 1 1 d . . . . .
H5 H 0.771567 0.241823 0.562086 0.033 Uiso 1 1 calc R U . . .
C9 C 0.7373(4) 0.3545(3) 0.6009(3) 0.0245(10) Uani 1 1 d . . . . .
H6 H 0.762962 0.339880 0.647384 0.029 Uiso 1 1 calc R U . . .
C10 C 0.5458(4) 0.4275(3) 0.7943(2) 0.0207(9) Uani 1 1 d . . . . .
C11 C 0.5963(4) 0.3938(3) 0.8575(2) 0.0212(9) Uani 1 1 d . . . . .
H7 H 0.673390 0.411655 0.879801 0.025 Uiso 1 1 calc R U . . .
C12 C 0.5335(5) 0.3340(3) 0.8876(3) 0.0279(11) Uani 1 1 d . . . . .
H8 H 0.569312 0.309967 0.929905 0.033 Uiso 1 1 calc R U . . .
C13 C 0.4199(5) 0.3090(3) 0.8569(3) 0.0327(12) Uani 1 1 d . . . . .
H9 H 0.377525 0.268359 0.878143 0.039 Uiso 1 1 calc R U . . .
C15 C 0.4310(5) 0.4020(3) 0.7636(3) 0.0302(11) Uani 1 1 d . . . . .
H10 H 0.395185 0.424850 0.720898 0.036 Uiso 1 1 calc R U . . .
C14 C 0.3684(5) 0.3433(3) 0.7953(3) 0.0316(12) Uani 1 1 d . . . . .
H11 H 0.289799 0.326821 0.774275 0.038 Uiso 1 1 calc R U . . .
C16 C 0.8155(4) 0.5922(3) 0.6003(2) 0.0187(9) Uani 1 1 d . . . . .
C17 C 0.7760(4) 0.6412(3) 0.5408(2) 0.0205(9) Uani 1 1 d . . . . .
C18 C 0.8601(4) 0.6583(3) 0.4993(2) 0.0246(10) Uani 1 1 d . . . . .
H12 H 0.836106 0.690883 0.459431 0.029 Uiso 1 1 calc R U . . .
C19 C 0.9769(5) 0.6299(3) 0.5136(3) 0.0284(11) Uani 1 1 d . . . . .
H13 H 1.031630 0.641991 0.483608 0.034 Uiso 1 1 calc R U . . .
C20 C 1.0142(4) 0.5832(3) 0.5724(3) 0.0260(10) Uani 1 1 d . . . . .
H14 H 1.095127 0.564275 0.582547 0.031 Uiso 1 1 calc R U . . .
C21 C 0.9349(4) 0.5638(3) 0.6164(2) 0.0213(9) Uani 1 1 d . . . . .
C22 C 0.6504(4) 0.6765(3) 0.5235(2) 0.0207(9) Uani 1 1 d . . . . .
H15 H 0.597227 0.644236 0.549376 0.025 Uiso 1 1 calc R U . . .
C23 C 0.6492(5) 0.7684(3) 0.5460(3) 0.0262(10) Uani 1 1 d . . . . .
H16 H 0.685026 0.772916 0.594399 0.039 Uiso 1 1 calc R U . . .
H17 H 0.565957 0.788565 0.539273 0.039 Uiso 1 1 calc R U . . .
H18 H 0.695759 0.801949 0.518761 0.039 Uiso 1 1 calc R U . . .
C24 C 0.5981(5) 0.6703(3) 0.4478(3) 0.0275(10) Uani 1 1 d . . . . .
H19 H 0.642490 0.707459 0.421973 0.041 Uiso 1 1 calc R U . . .
H20 H 0.513078 0.686557 0.440396 0.041 Uiso 1 1 calc R U . . .
H21 H 0.605096 0.612905 0.432367 0.041 Uiso 1 1 calc R U . . .
C25 C 0.9836(4) 0.5160(3) 0.6813(2) 0.0251(10) Uani 1 1 d . . . . .
H22 H 0.916026 0.506913 0.707060 0.030 Uiso 1 1 calc R U . . .
C26 C 1.0809(5) 0.5677(4) 0.7260(3) 0.0343(12) Uani 1 1 d . . . . .
H23 H 1.147534 0.577882 0.701268 0.051 Uiso 1 1 calc R U . . .
H24 H 1.110817 0.537298 0.768193 0.051 Uiso 1 1 calc R U . . .
H25 H 1.046608 0.620938 0.737060 0.051 Uiso 1 1 calc R U . . .
C27 C 1.0353(5) 0.4308(3) 0.6667(3) 0.0315(11) Uani 1 1 d . . . . .
H26 H 0.973281 0.398202 0.637524 0.047 Uiso 1 1 calc R U . . .
H27 H 1.061013 0.401163 0.709847 0.047 Uiso 1 1 calc R U . . .
H28 H 1.104464 0.438534 0.643614 0.047 Uiso 1 1 calc R U . . .
C28 C 0.6771(4) 0.5722(3) 0.8546(2) 0.0191(9) Uani 1 1 d . . . . .
C29 C 0.5785(4) 0.5929(3) 0.8865(2) 0.0189(9) Uani 1 1 d . . . . .
C30 C 0.5952(5) 0.5985(3) 0.9557(3) 0.0254(10) Uani 1 1 d . . . . .
H29 H 0.528630 0.611377 0.977306 0.030 Uiso 1 1 calc R U . . .
C31 C 0.7078(5) 0.5859(3) 0.9955(3) 0.0291(11) Uani 1 1 d . . . . .
H30 H 0.717033 0.587957 1.043814 0.035 Uiso 1 1 calc R U . . .
C32 C 0.8057(5) 0.5704(3) 0.9646(2) 0.0228(10) Uani 1 1 d . . . . .
H31 H 0.883133 0.564285 0.991864 0.027 Uiso 1 1 calc R U . . .
C33 C 0.7930(4) 0.5634(3) 0.8931(2) 0.0191(9) Uani 1 1 d . . . . .
C34 C 0.4541(5) 0.6113(3) 0.8452(3) 0.0293(11) Uani 1 1 d . . . . .
H32 H 0.453741 0.593878 0.796887 0.035 Uiso 1 1 calc R U . . .
C35 C 0.4301(6) 0.7051(4) 0.8461(3) 0.0437(15) Uani 1 1 d . . . . .
H33 H 0.433069 0.723625 0.893229 0.066 Uiso 1 1 calc R U . . .
H34 H 0.350402 0.717019 0.819499 0.066 Uiso 1 1 calc R U . . .
H35 H 0.491624 0.734610 0.826013 0.066 Uiso 1 1 calc R U . . .
C36 C 0.3560(5) 0.5621(5) 0.8727(3) 0.0446(16) Uani 1 1 d . . . . .
H36 H 0.375015 0.502569 0.872835 0.067 Uiso 1 1 calc R U . . .
H37 H 0.277977 0.571910 0.843441 0.067 Uiso 1 1 calc R U . . .
H38 H 0.352356 0.580291 0.919252 0.067 Uiso 1 1 calc R U . . .
C37 C 0.9034(4) 0.5458(3) 0.8608(2) 0.0218(9) Uani 1 1 d . . . . .
H39 H 0.886053 0.566054 0.812634 0.026 Uiso 1 1 calc R U . . .
C38 C 1.0151(5) 0.5924(3) 0.8976(3) 0.0323(12) Uani 1 1 d . . . . .
H40 H 0.996272 0.651712 0.900420 0.048 Uiso 1 1 calc R U . . .
H41 H 1.081444 0.585462 0.872094 0.048 Uiso 1 1 calc R U . . .
H42 H 1.038831 0.569862 0.943708 0.048 Uiso 1 1 calc R U . . .
C39 C 0.9283(5) 0.4519(3) 0.8591(3) 0.0303(11) Uani 1 1 d . . . . .
H43 H 0.938811 0.429472 0.905593 0.045 Uiso 1 1 calc R U . . .
H44 H 1.001717 0.442267 0.840136 0.045 Uiso 1 1 calc R U . . .
H45 H 0.860272 0.424047 0.830638 0.045 Uiso 1 1 calc R U . . .

loop_
_atom_site_aniso_label
_atom_site_aniso_U_11
_atom_site_aniso_U_22
_atom_site_aniso_U_33
_atom_site_aniso_U_23
_atom_site_aniso_U_13
_atom_site_aniso_U_12
Ga1 0.0218(3) 0.0132(2) 0.0225(3) -0.00089(19) 0.00894(19) -0.00121(18)
Cl1 0.0280(6) 0.0237(6) 0.0328(6) 0.0011(5) 0.0100(5) 0.0070(5)
Cl2 0.0318(6) 0.0194(5) 0.0320(6) -0.0032(5) 0.0095(5) -0.0089(5)
N1 0.0195(19) 0.0154(17) 0.0182(18) -0.0018(14) 0.0056(14) -0.0036(14)
N2 0.0218(19) 0.0168(17) 0.0136(16) 0.0013(14) 0.0046(14) 0.0007(14)
C1 0.017(2) 0.016(2) 0.023(2) -0.0029(17) 0.0038(17) -0.0013(16)
C2 0.021(2) 0.019(2) 0.017(2) 0.0003(17) 0.0030(16) -0.0048(17)
C3 0.017(2) 0.018(2) 0.024(2) 0.0028(18) 0.0050(17) -0.0005(17)
C4 0.017(2) 0.018(2) 0.021(2) -0.0021(18) 0.0058(17) -0.0029(17)
C5 0.025(2) 0.017(2) 0.027(2) -0.0004(19) 0.0114(19) -0.0047(18)
C6 0.026(3) 0.026(2) 0.029(3) -0.004(2) 0.009(2) -0.008(2)
C7 0.027(3) 0.027(2) 0.032(3) -0.012(2) 0.013(2) -0.005(2)
C8 0.025(3) 0.020(2) 0.039(3) -0.005(2) 0.010(2) 0.0011(19)
C9 0.023(2) 0.019(2) 0.034(3) 0.000(2) 0.012(2) 0.0003(18)
C10 0.023(2) 0.018(2) 0.023(2) -0.0021(18) 0.0090(18) -0.0020(17)
C11 0.028(2) 0.017(2) 0.021(2) -0.0007(18) 0.0093(18) 0.0006(18)
C12 0.036(3) 0.019(2) 0.033(3) 0.004(2) 0.018(2) 0.003(2)
C13 0.040(3) 0.024(2) 0.041(3) 0.000(2) 0.024(2) -0.008(2)
C15 0.029(3) 0.026(3) 0.038(3) 0.001(2) 0.014(2) -0.006(2)
C14 0.028(3) 0.038(3) 0.030(3) 0.000(2) 0.009(2) -0.013(2)
C16 0.021(2) 0.015(2) 0.022(2) -0.0045(17) 0.0081(17) -0.0032(17)
C17 0.024(2) 0.018(2) 0.022(2) -0.0037(18) 0.0079(18) -0.0045(18)
C18 0.029(3) 0.023(2) 0.024(2) 0.0001(19) 0.0096(19) -0.0071(19)
C19 0.027(3) 0.031(3) 0.031(3) -0.005(2) 0.016(2) -0.008(2)
C20 0.020(2) 0.031(3) 0.028(2) -0.002(2) 0.0098(19) -0.0020(19)
C21 0.023(2) 0.021(2) 0.020(2) -0.0058(18) 0.0043(18) -0.0016(18)
C22 0.025(2) 0.018(2) 0.021(2) 0.0010(18) 0.0088(18) -0.0024(18)
C23 0.032(3) 0.022(2) 0.026(2) -0.003(2) 0.006(2) -0.003(2)
C24 0.030(3) 0.024(2) 0.029(3) 0.004(2) 0.006(2) -0.002(2)
C25 0.020(2) 0.029(3) 0.026(2) -0.003(2) 0.0056(18) 0.0023(19)
C26 0.029(3) 0.045(3) 0.030(3) -0.008(2) 0.006(2) -0.001(2)
C27 0.029(3) 0.033(3) 0.030(3) -0.002(2) 0.000(2) 0.008(2)
C28 0.026(2) 0.014(2) 0.018(2) 0.0023(17) 0.0066(17) -0.0017(17)
C29 0.024(2) 0.017(2) 0.017(2) 0.0012(17) 0.0072(17) -0.0023(17)
C30 0.029(3) 0.021(2) 0.029(2) -0.002(2) 0.012(2) -0.0024(19)
C31 0.043(3) 0.023(2) 0.025(2) -0.002(2) 0.015(2) -0.006(2)
C32 0.030(3) 0.023(2) 0.015(2) -0.0015(18) 0.0031(18) -0.0014(19)
C33 0.026(2) 0.014(2) 0.018(2) 0.0038(17) 0.0042(17) -0.0011(17)
C34 0.024(3) 0.032(3) 0.034(3) -0.003(2) 0.012(2) 0.004(2)
C35 0.051(4) 0.041(3) 0.040(3) -0.004(3) 0.010(3) 0.024(3)
C36 0.028(3) 0.076(5) 0.033(3) -0.007(3) 0.013(2) -0.012(3)
C37 0.022(2) 0.019(2) 0.025(2) 0.0014(19) 0.0069(18) 0.0002(18)
C38 0.024(3) 0.032(3) 0.041(3) -0.007(2) 0.006(2) -0.007(2)
C39 0.029(3) 0.023(2) 0.040(3) -0.001(2) 0.010(2) 0.002(2)

loop_
_atom_type_symbol
_atom_type_description
_atom_type_scat_dispersion_real
_atom_type_scat_dispersion_imag
_atom_type_scat_source
C C 0.0033 0.0016 'International Tables Vol C Tables 4.2.6.8 and 6.1.1.4'
H H 0.0000 0.0000 'International Tables Vol C Tables 4.2.6.8 and 6.1.1.4'
N N 0.0061 0.0033 'International Tables Vol C Tables 4.2.6.8 and 6.1.1.4'
Ga Ga 0.2307 1.6083 'International Tables Vol C Tables 4.2.6.8 and 6.1.1.4'
Cl Cl 0.1484 0.1585 'International Tables Vol C Tables 4.2.6.8 and 6.1.1.4'

loop_
_geom_angle_atom_site_label_1
_geom_angle_atom_site_label_2
_geom_angle_atom_site_label_3
_geom_angle
_geom_angle_site_symmetry_1
_geom_angle_site_symmetry_3
_geom_angle_publ_flag
N1 Ga1 N2 100.58(15) . . ?
N1 Ga1 Cl2 113.06(12) . . ?
N2 Ga1 Cl2 114.79(12) . . ?
N1 Ga1 Cl1 110.69(12) . . ?
N2 Ga1 Cl1 106.09(12) . . ?
Cl2 Ga1 Cl1 111.01(5) . . ?
C1 N1 C16 119.5(4) . . ?
C1 N1 Ga1 116.0(3) . . ?
C16 N1 Ga1 124.2(3) . . ?
C3 N2 C28 120.2(4) . . ?
C3 N2 Ga1 115.0(3) . . ?
C28 N2 Ga1 124.1(3) . . ?
N1 C1 C2 124.1(4) . . ?
N1 C1 C4 121.7(4) . . ?
C2 C1 C4 114.2(4) . . ?
C1 C2 C3 129.1(4) . . ?
N2 C3 C2 123.2(4) . . ?
N2 C3 C10 123.1(4) . . ?
C2 C3 C10 113.8(4) . . ?
C5 C4 C9 119.6(4) . . ?
C5 C4 C1 121.8(4) . . ?
C9 C4 C1 118.3(4) . . ?
C4 C5 C6 120.4(5) . . ?
C7 C6 C5 119.8(5) . . ?
C8 C7 C6 120.0(5) . . ?
C9 C8 C7 120.0(5) . . ?
C8 C9 C4 120.2(5) . . ?
C15 C10 C11 118.8(4) . . ?
C15 C10 C3 117.4(4) . . ?
C11 C10 C3 123.6(4) . . ?
C12 C11 C10 119.9(5) . . ?
C13 C12 C11 120.9(5) . . ?
C14 C13 C12 119.6(5) . . ?
C14 C15 C10 120.4(5) . . ?
C13 C14 C15 120.3(5) . . ?
C21 C16 C17 121.2(4) . . ?
C21 C16 N1 119.4(4) . . ?
C17 C16 N1 119.5(4) . . ?
C18 C17 C16 117.1(4) . . ?
C18 C17 C22 120.0(4) . . ?
C16 C17 C22 122.8(4) . . ?
C19 C18 C17 122.6(5) . . ?
C18 C19 C20 119.5(4) . . ?
C19 C20 C21 121.1(5) . . ?
C20 C21 C16 118.6(4) . . ?
C20 C21 C25 118.1(4) . . ?
C16 C21 C25 123.3(4) . . ?
C17 C22 C24 112.9(4) . . ?
C17 C22 C23 110.4(4) . . ?
C24 C22 C23 109.2(4) . . ?
C21 C25 C26 109.6(4) . . ?
C21 C25 C27 112.6(4) . . ?
C26 C25 C27 109.6(4) . . ?
C33 C28 C29 120.5(4) . . ?
C33 C28 N2 117.6(4) . . ?
C29 C28 N2 121.9(4) . . ?
C30 C29 C28 119.3(4) . . ?
C30 C29 C34 119.1(4) . . ?
C28 C29 C34 121.6(4) . . ?
C29 C30 C31 121.3(5) . . ?
C32 C31 C30 119.8(5) . . ?
C31 C32 C33 121.0(5) . . ?
C28 C33 C32 117.9(4) . . ?
C28 C33 C37 122.6(4) . . ?
C32 C33 C37 119.5(4) . . ?
C29 C34 C35 109.3(5) . . ?
C29 C34 C36 111.1(5) . . ?
C35 C34 C36 111.3(5) . . ?
C33 C37 C39 111.0(4) . . ?
C33 C37 C38 111.7(4) . . ?
C39 C37 C38 110.6(4) . . ?

loop_
_geom_bond_atom_site_label_1
_geom_bond_atom_site_label_2
_geom_bond_distance
_geom_bond_site_symmetry_2
_geom_bond_publ_flag
Ga1 N1 1.923(4) . ?
Ga1 N2 1.927(4) . ?
Ga1 Cl2 2.1483(13) . ?
Ga1 Cl1 2.1785(13) . ?
N1 C1 1.340(6) . ?
N1 C16 1.461(5) . ?
N2 C3 1.342(6) . ?
N2 C28 1.449(5) . ?
C1 C2 1.404(6) . ?
C1 C4 1.501(6) . ?
C2 C3 1.406(6) . ?
C3 C10 1.505(6) . ?
C4 C5 1.379(7) . ?
C4 C9 1.400(6) . ?
C5 C6 1.394(7) . ?
C6 C7 1.390(7) . ?
C7 C8 1.388(8) . ?
C8 C9 1.382(7) . ?
C10 C15 1.395(7) . ?
C10 C11 1.398(7) . ?
C11 C12 1.389(6) . ?
C12 C13 1.380(8) . ?
C13 C14 1.379(8) . ?
C15 C14 1.392(7) . ?
C16 C21 1.405(7) . ?
C16 C17 1.428(7) . ?
C17 C18 1.388(6) . ?
C17 C22 1.509(7) . ?
C18 C19 1.377(7) . ?
C19 C20 1.392(7) . ?
C20 C21 1.392(6) . ?
C21 C25 1.521(7) . ?
C22 C24 1.524(7) . ?
C22 C23 1.544(6) . ?
C25 C26 1.533(7) . ?
C25 C27 1.536(7) . ?
C28 C33 1.403(7) . ?
C28 C29 1.413(6) . ?
C29 C30 1.360(6) . ?
C29 C34 1.528(7) . ?
C30 C31 1.389(8) . ?
C31 C32 1.377(7) . ?
C32 C33 1.409(6) . ?
C33 C37 1.523(6) . ?
C34 C35 1.533(8) . ?
C34 C36 1.535(7) . ?
C37 C39 1.537(7) . ?
C37 C38 1.539(7) . ?
